data_4321092
loop_
_publ_author_name
'Kazuhide Koike'
'Junji Tanabe'
'Shigeki Toyama'
'Hideaki Tsubaki'
'Kazuhiko Sakamoto'
'Jeremy R. Westwell'
'Frank P. A. Johnson'
'Hisao Hori'
'Hideki Saitoh'
'Osamu Ishitani'

_publ_section_title
;
 New Synthetic Routes to Biscarbonylbipyridinerhenium(I) Complexes
 cis,trans-[Re(X2bpy)(CO)2(PR3)(Y)]n+ (X2bpy = 4,4'-X2-2,2'-bipyridine)
 via Photochemical Ligand Substitution Reactions, and Their Photophysical
 and Electrochemical Properties
;
_journal_name_full 'Inorganic Chemistry'
_journal_page_first 2777
_journal_page_last 2783
_journal_paper_doi 10.1021/ic991190l
_journal_volume 39
_journal_year 2000
_chemical_compound_source 'Local laboratory'
_chemical_formula_moiety 'C38 H42 N2 O5 F6 P3 Re'
_chemical_formula_sum 'C38 H42 F6 N2 O5 P3 Re'
_chemical_formula_weight 999.90
_space_group_IT_number 14
_symmetry_cell_setting monoclinic
_symmetry_space_group_name_Hall '-P 2yab'
_symmetry_space_group_name_H-M 'P 1 21/a 1'
_atom_type_scat_source 'International Tables (1974)'
_cell_angle_alpha 90
_cell_angle_beta 94.312(7)
_cell_angle_gamma 90
_cell_formula_units_Z 4
_cell_length_a 11.592(1)
_cell_length_b 30.953(4)
_cell_length_c 11.799(2)
_cell_measurement_reflns_used 7813
_cell_measurement_temperature 298
_cell_measurement_theta_max 62
_cell_measurement_theta_min 2
_cell_volume 4221.6(10)
_computing_cell_refinement 'MXC(MAC Science)'
_computing_data_collection 'MXC(MAC Science)'
_computing_data_reduction Crystan
_computing_molecular_graphics Crystan
_computing_publication_material Crystan
_computing_structure_refinement Crystan
_computing_structure_solution Sir92
_diffrn_measurement_device 'Mac Science MXC18'
_diffrn_measurement_method theta/2theta
_diffrn_orient_matrix_type standard
_diffrn_orient_matrix_UB_11 -0.00750
_diffrn_orient_matrix_UB_12 -0.02930
_diffrn_orient_matrix_UB_13 -0.03721
_diffrn_orient_matrix_UB_21 -0.07671
_diffrn_orient_matrix_UB_22 -0.00415
_diffrn_orient_matrix_UB_23 0.03221
_diffrn_orient_matrix_UB_31 -0.03944
_diffrn_orient_matrix_UB_32 0.01364
_diffrn_orient_matrix_UB_33 -0.07016
_diffrn_radiation_type 'Mo K-alpha'
_diffrn_radiation_wavelength 0.71073
_diffrn_reflns_av_R_equivalents 0.060
_diffrn_reflns_limit_h_max 14
_diffrn_reflns_limit_h_min 0
_diffrn_reflns_limit_k_max 43
_diffrn_reflns_limit_k_min 0
_diffrn_reflns_limit_l_max 15
_diffrn_reflns_limit_l_min -15
_diffrn_reflns_number 9546
_diffrn_reflns_theta_max 28.63
_exptl_absorpt_coefficient_mu 3.0951
_exptl_absorpt_correction_type none
_exptl_crystal_colour Yellow
_exptl_crystal_density_diffrn 1.570
_exptl_crystal_density_meas 1.570
_exptl_crystal_description Prism
_exptl_crystal_size_max 0.2
_exptl_crystal_size_mid 0.1
_exptl_crystal_size_min 0.1
_refine_diff_density_max 1.01
_refine_diff_density_min -1.10
_refine_ls_extinction_method None
_refine_ls_goodness_of_fit_obs 2.813
_refine_ls_hydrogen_treatment mixed
_refine_ls_number_parameters 535
_refine_ls_number_reflns 4349
_refine_ls_R_factor_obs 0.066
_refine_ls_shift/esd_max 0.0005
_refine_ls_shift/esd_mean 0.0000
_refine_ls_structure_factor_coef F
_refine_ls_weighting_details 'w^-1^ = sigma^2^(Fo) + 0.0002|Fo|^2^'
_refine_ls_weighting_scheme calc
_refine_ls_wR_factor_obs 0.058
_reflns_number_observed 4349
_reflns_number_total 7813
_reflns_observed_criterion refl_observed_if_I_>_1.50_sigma(I)
_cod_data_source_file ic991190l.cif
_cod_data_source_block C38H42N2O5F6P3Re
_cod_depositor_comments
;
The following automatic conversions were performed:

'_symmetry_cell_setting' value 'Monoclinic' changed to 'monoclinic'
according to the built-in table from CIF Core dictionary named
'cif_core.dic' version 2.4.1 from 2010-06-29.

Automatic conversion script
Id: cif_fix_values 1646 2011-03-28 12:23:43Z adriana 
;
_cod_original_cell_volume 4221.6(1)
_cod_original_sg_symbol_H-M 'P 21/a '
_cod_original_formula_sum 'C38 H42 N2 O5 F6 P3 Re'
_cod_database_code 4321092

loop_
_symmetry_equiv_pos_as_xyz
+X,+Y,+Z
-X,-Y,-Z
-X+0.5,+Y+0.5,-Z
+X+0.5,-Y+0.5,+Z

loop_
_atom_site_aniso_label
_atom_site_aniso_U_11
_atom_site_aniso_U_22
_atom_site_aniso_U_33
_atom_site_aniso_U_12
_atom_site_aniso_U_13
_atom_site_aniso_U_23
Re1 0.0530(4) 0.0446(5) 0.0752(7) 0.0029(5) 0.0041(4) -0.0014(7)
P1 0.059(3) 0.044(3) 0.062(4) -0.001(2) 0.004(3) -0.003(3)
P2 0.073(4) 0.060(4) 0.121(7) 0.010(3) 0.003(4) 0.026(4)
P3 0.096(6) 0.132(8) 0.075(7) -0.020(5) 0.020(4) 0.011(5)
F1 0.41(4) 0.19(2) 0.08(2) -0.05(2) 0.04(2) 0.01(1)
F2 0.20(2) 0.43(4) 0.09(2) -0.06(2) 0.02(1) 0.03(2)
F3 0.12(1) 0.37(4) 0.27(3) 0.03(2) -0.03(2) -0.13(2)
F4 0.09(1) 0.57(5) 0.24(3) -0.06(2) 0.05(2) -0.14(3)
F5 0.36(4) 0.15(2) 0.32(4) -0.05(2) 0.05(3) 0.04(2)
F6 0.50(6) 0.08(2) 0.46(5) -0.04(2) 0.14(4) -0.05(2)
O1 0.12(1) 0.09(1) 0.12(2) -0.01(1) 0.03(1) -0.03(1)
O2 0.06(1) 0.10(1) 0.16(2) -0.00(1) 0.00(1) -0.01(1)
O3 0.11(1) 0.09(1) 0.31(3) -0.01(1) -0.02(2) 0.10(2)
O4 0.22(3) 0.16(2) 0.15(3) 0.02(2) 0.00(2) 0.07(2)
O5 0.23(2) 0.10(2) 0.25(3) 0.12(2) 0.05(2) 0.04(2)
N1 0.06(1) 0.06(1) 0.06(1) 0.01(1) 0.01(1) -0.01(1)
N2 0.08(1) 0.05(1) 0.06(1) -0.01(1) -0.02(1) 0.00(1)
C1 0.06(1) 0.06(1) 0.10(2) -0.02(1) 0.00(1) -0.01(1)
C2 0.07(1) 0.06(2) 0.12(2) 0.00(1) 0.00(1) 0.00(1)
C3 0.07(1) 0.05(1) 0.08(2) 0.00(1) 0.01(1) 0.00(1)
C4 0.07(1) 0.06(1) 0.09(2) 0.00(1) 0.00(1) -0.03(1)
C5 0.05(1) 0.05(1) 0.12(2) -0.01(1) 0.00(1) -0.01(1)
C6 0.06(1) 0.06(2) 0.10(2) 0.00(1) 0.02(1) 0.01(1)
C7 0.06(1) 0.06(1) 0.07(2) 0.01(1) -0.01(1) 0.00(1)
C8 0.05(1) 0.06(1) 0.07(2) 0.00(1) 0.00(1) 0.02(1)
C9 0.08(2) 0.09(2) 0.06(2) 0.01(1) 0.02(1) 0.01(1)
C10 0.13(2) 0.09(2) 0.06(2) -0.02(2) -0.02(2) -0.02(1)
C11 0.08(2) 0.12(2) 0.08(2) -0.03(1) 0.00(1) 0.00(2)
C12 0.09(2) 0.10(2) 0.06(2) 0.00(1) 0.01(2) 0.00(2)
C13 0.06(1) 0.10(2) 0.21(3) -0.01(1) 0.04(2) -0.01(2)
C14 0.18(3) 0.16(3) 0.10(2) -0.05(2) 0.06(2) -0.06(2)
C15 0.07(1) 0.06(1) 0.07(2) 0.00(1) 0.02(1) -0.01(1)
C16 0.08(2) 0.06(2) 0.08(2) -0.01(1) 0.01(1) -0.01(1)
C17 0.09(2) 0.09(2) 0.10(2) -0.05(2) 0.02(2) -0.03(2)
C18 0.12(2) 0.07(2) 0.18(3) -0.02(2) 0.05(2) -0.07(2)
C19 0.07(2) 0.10(2) 0.24(4) -0.02(2) 0.08(2) -0.08(2)
C20 0.06(1) 0.06(2) 0.13(3) -0.01(1) 0.02(1) -0.02(2)
C21 0.09(2) 0.06(1) 0.06(2) -0.01(1) 0.01(1) 0.00(1)
C22 0.15(2) 0.07(2) 0.10(2) -0.02(2) 0.06(2) 0.01(2)
C23 0.21(4) 0.04(2) 0.12(3) -0.02(2) 0.01(2) 0.01(2)
C24 0.14(4) 0.10(3) 0.11(3) -0.03(2) 0.06(2) 0.01(2)
C25 0.11(2) 0.13(3) 0.14(3) 0.01(2) 0.08(2) 0.01(2)
C26 0.09(2) 0.09(2) 0.13(3) 0.03(1) 0.06(2) 0.02(2)
C27 0.06(1) 0.04(1) 0.07(2) 0.00(1) 0.01(1) 0.00(1)
C28 0.09(2) 0.05(1) 0.10(3) 0.00(1) -0.03(2) -0.01(1)
C29 0.10(2) 0.09(2) 0.09(2) 0.00(2) -0.01(2) 0.00(2)
C30 0.06(2) 0.08(2) 0.15(3) 0.00(1) -0.02(2) 0.01(2)
C31 0.09(2) 0.07(2) 0.12(3) 0.01(1) 0.01(2) 0.02(2)
C32 0.06(1) 0.04(1) 0.12(2) 0.00(1) -0.01(2) 0.01(1)
C33 0.19(3) 0.10(3) 0.27(5) -0.06(3) 0.00(3) 0.06(3)
C34 0.15(3) 0.18(4) 0.26(5) -0.03(3) 0.02(3) 0.05(3)
C35 0.08(2) 0.25(5) 0.52(11) -0.06(3) 0.04(4) -0.05(6)
C36 0.16(4) 0.39(7) 0.22(6) -0.04(4) 0.01(3) 0.05(5)
C37 0.22(5) 0.31(7) 0.39(8) 0.12(5) -0.02(5) -0.14(6)
C38 0.15(3) 0.09(2) 0.23(4) 0.05(2) 0.04(3) 0.02(2)

loop_
_atom_site_label
_atom_site_fract_x
_atom_site_fract_y
_atom_site_fract_z
_atom_site_U_iso_or_equiv
_atom_site_occupancy
_atom_site_thermal_displace_type
Re1 0.21500(6) 0.09801(3) 0.13466(8) 0.0577(6) 1.000 Uani
P1 0.1720(4) 0.1663(2) 0.0357(5) 0.055(3) 1.000 Uani
P2 0.2479(5) 0.0321(2) 0.2304(7) 0.085(4) 1.000 Uani
P3 0.6323(6) 0.1354(3) 0.5255(7) 0.101(5) 1.000 Uani
F1 0.635(2) 0.135(1) 0.399(2) 0.23(2) 1.000 Uani
F2 0.642(2) 0.130(1) 0.652(2) 0.24(2) 1.000 Uani
F3 0.504(2) 0.139(1) 0.528(2) 0.26(2) 1.000 Uani
F4 0.759(2) 0.134(1) 0.526(2) 0.30(2) 1.000 Uani
F5 0.615(3) 0.088(1) 0.510(3) 0.27(3) 1.000 Uani
F6 0.638(3) 0.181(1) 0.538(3) 0.34(3) 1.000 Uani
O1 0.2323(13) 0.0518(5) -0.0891(16) 0.11(1) 1.000 Uani
O2 0.4731(12) 0.1177(5) 0.1505(15) 0.11(1) 1.000 Uani
O3 0.1364(14) 0.0032(6) 0.2262(21) 0.17(2) 1.000 Uani
O4 0.2731(25) 0.0300(7) 0.3617(24) 0.18(2) 1.000 Uani
O5 0.3396(21) 0.0033(6) 0.1773(22) 0.19(2) 1.000 Uani
N1 0.0312(13) 0.0857(5) 0.1460(15) 0.06(1) 1.000 Uani
N2 0.1712(15) 0.1275(5) 0.2902(15) 0.07(1) 1.000 Uani
C1 0.2254(16) 0.0706(7) -0.0026(22) 0.07(1) 1.000 Uani
C2 0.3745(18) 0.1097(6) 0.1423(20) 0.08(1) 1.000 Uani
C3 -0.033(2) 0.062(1) 0.070(2) 0.07(1) 1.000 Uani
C4 -0.144(2) 0.051(1) 0.086(2) 0.08(1) 1.000 Uani
C5 -0.195(2) 0.063(1) 0.182(2) 0.08(2) 1.000 Uani
C6 -0.129(2) 0.088(1) 0.260(2) 0.07(1) 1.000 Uani
C7 -0.017(2) 0.099(1) 0.239(2) 0.06(1) 1.000 Uani
C8 0.057(2) 0.127(1) 0.317(2) 0.06(1) 1.000 Uani
C9 0.017(2) 0.150(1) 0.407(2) 0.08(2) 1.000 Uani
C10 0.092(2) 0.175(1) 0.473(2) 0.09(2) 1.000 Uani
C11 0.210(2) 0.173(1) 0.453(2) 0.09(2) 1.000 Uani
C12 0.242(2) 0.150(1) 0.362(2) 0.08(2) 1.000 Uani
C13 -0.316(2) 0.049(1) 0.206(3) 0.12(2) 1.000 Uani
C14 0.048(3) 0.203(1) 0.568(2) 0.15(2) 1.000 Uani
C15 0.190(2) 0.214(1) 0.126(2) 0.07(1) 1.000 Uani
C16 0.299(2) 0.220(1) 0.184(2) 0.08(1) 1.000 Uani
C17 0.323(2) 0.254(1) 0.258(2) 0.09(2) 1.000 Uani
C18 0.238(3) 0.284(1) 0.266(3) 0.12(2) 1.000 Uani
C19 0.133(2) 0.281(1) 0.210(3) 0.14(2) 1.000 Uani
C20 0.108(2) 0.246(1) 0.138(2) 0.09(2) 1.000 Uani
C21 0.257(2) 0.181(1) -0.083(2) 0.07(1) 1.000 Uani
C22 0.238(2) 0.220(1) -0.132(2) 0.11(2) 1.000 Uani
C23 0.299(3) 0.235(1) -0.219(3) 0.12(2) 1.000 Uani
C24 0.385(3) 0.209(1) -0.257(3) 0.12(2) 1.000 Uani
C25 0.407(2) 0.170(1) -0.209(3) 0.12(2) 1.000 Uani
C26 0.344(2) 0.156(1) -0.118(2) 0.10(2) 1.000 Uani
C27 0.026(2) 0.166(1) -0.028(2) 0.06(1) 1.000 Uani
C28 0.002(2) 0.155(1) -0.139(3) 0.08(2) 1.000 Uani
C29 -0.113(3) 0.150(1) -0.184(2) 0.09(2) 1.000 Uani
C30 -0.198(2) 0.155(1) -0.116(3) 0.10(2) 1.000 Uani
C31 -0.181(2) 0.167(1) -0.004(3) 0.09(2) 1.000 Uani
C32 -0.067(2) 0.172(1) 0.040(2) 0.07(1) 1.000 Uani
C33 0.114(3) -0.035(1) 0.285(4) 0.19(3) 1.000 Uani
C34 0.005(3) -0.035(1) 0.326(4) 0.20(3) 1.000 Uani
C35 0.366(3) 0.042(2) 0.421(8) 0.28(5) 1.000 Uani
C36 0.312(4) 0.045(2) 0.536(4) 0.26(5) 1.000 Uani
C37 0.403(4) -0.026(2) 0.187(5) 0.31(6) 1.000 Uani
C38 0.460(3) -0.054(1) 0.138(3) 0.16(3) 1.000 Uani
H3 -0.01 0.06 -0.00 0.100 1.000 Uiso
H4 -0.18 0.04 0.02 0.100 1.000 Uiso
H6 -0.16 0.10 0.33 0.100 1.000 Uiso
H9 -0.07 0.15 0.40 0.100 1.000 Uiso
H11 0.26 0.19 0.51 0.100 1.000 Uiso
H12 0.32 0.15 0.35 0.100 1.000 Uiso
H13A -0.35 0.06 0.27 0.200 1.000 Uiso
H13B -0.31 0.02 0.21 0.200 1.000 Uiso
H13C -0.37 0.06 0.14 0.200 1.000 Uiso
H14A 0.10 0.22 0.61 0.200 1.000 Uiso
H14B 0.01 0.18 0.62 0.200 1.000 Uiso
H14C -0.01 0.22 0.53 0.200 1.000 Uiso
H16 0.35 0.19 0.18 0.100 1.000 Uiso
H17 0.40(2) 0.26(1) 0.29(2) 0.100 1.000 Uiso
H18 0.25(2) 0.31(1) 0.32(2) 0.100 1.000 Uiso
H19 0.06(2) 0.30(1) 0.24(2) 0.100 1.000 Uiso
H20 0.04(2) 0.25(1) 0.08(2) 0.100 1.000 Uiso
H22 0.16(2) 0.24(1) -0.11(2) 0.100 1.000 Uiso
H23 0.30(2) 0.26(1) -0.25(2) 0.100 1.000 Uiso
H24 0.44(2) 0.22(1) -0.32(2) 0.100 1.000 Uiso
H25 0.47(2) 0.16(1) -0.22(2) 0.100 1.000 Uiso
H26 0.37(2) 0.13(1) -0.07(2) 0.100 1.000 Uiso
H28 0.07(2) 0.15(1) -0.18(2) 0.100 1.000 Uiso
H29 -0.11(2) 0.14(1) -0.26(2) 0.100 1.000 Uiso
H30 -0.28 0.15 -0.14 0.100 1.000 Uiso
H31 -0.24(2) 0.17(1) 0.04(2) 0.100 1.000 Uiso
H32 -0.05(2) 0.18(1) 0.11(2) 0.100 1.000 Uiso
H33A 0.17 -0.04 0.35 0.300 1.000 Uiso
H33B 0.13 -0.06 0.24 0.300 1.000 Uiso
H34A -0.01 -0.06 0.37 0.300 1.000 Uiso
H34B -0.05 -0.03 0.26 0.300 1.000 Uiso
H34C -0.00 -0.01 0.38 0.300 1.000 Uiso
H35A 0.39 0.07 0.40 0.300 1.000 Uiso
H35B 0.43 0.02 0.42 0.300 1.000 Uiso
H36A 0.37 0.05 0.60 0.300 1.000 Uiso
H36B 0.28 0.02 0.54 0.300 1.000 Uiso
H36C 0.25 0.07 0.54 0.300 1.000 Uiso
H37A 0.35 -0.05 0.22 0.300 1.000 Uiso
H37B 0.46 -0.02 0.25 0.300 1.000 Uiso
H38A 0.51 -0.08 0.15 0.300 1.000 Uiso
H38B 0.51 -0.03 0.11 0.300 1.000 Uiso
H38C 0.40 -0.06 0.08 0.300 1.000 Uiso

loop_
_geom_angle_atom_site_label_1
_geom_angle_atom_site_label_2
_geom_angle_atom_site_label_3
_geom_angle
_geom_angle_site_symmetry_1
_geom_angle_site_symmetry_2
_geom_angle_site_symmetry_3
_geom_angle_publ_flag
P1 Re1 P2 177.6(2) . . . yes
P1 Re1 C1 90.1(8) . . . yes
P1 Re1 C2 91.2(7) . . . yes
P1 Re1 N1 90.9(5) . . . yes
P1 Re1 N2 89.3(5) . . . yes
P2 Re1 C1 90.3(8) . . . yes
P2 Re1 C2 91.2(7) . . . yes
P2 Re1 N1 86.7(5) . . . yes
P2 Re1 N2 89.9(5) . . . yes
N1 Re1 N2 74.1(7) . . . yes
N1 Re1 C1 95.9(8) . . . yes
N1 Re1 C2 173.6(9) . . . yes
N2 Re1 C1 170.0(8) . . . yes
N2 Re1 C2 99.9(9) . . . yes
C1 Re1 C2 90.1(10) . . . yes
Re1 P1 C15 114.5(7) . . . yes
Re1 P1 C21 118.8(7) . . . yes
Re1 P1 C27 110.5(7) . . . yes
C15 P1 C21 101.2(10) . . . yes
C15 P1 C27 107.5(9) . . . yes
C21 P1 C27 103.1(11) . . . yes
Re1 P2 O3 112.2(8) . . . yes
Re1 P2 O4 121.3(9) . . . yes
Re1 P2 O5 113.3(10) . . . yes
O3 P2 O4 96.0(14) . . . yes
O3 P2 O5 104.3(12) . . . yes
O4 P2 O5 107.4(15) . . . yes
F1 P3 F2 170.8(16) . . . yes
F1 P3 F3 96.6(16) . . . yes
F1 P3 F4 84.5(16) . . . yes
F1 P3 F5 83.0(15) . . . yes
F1 P3 F6 96.4(18) . . . yes
F2 P3 F3 89.6(14) . . . yes
F2 P3 F4 89.6(14) . . . yes
F2 P3 F5 90.6(17) . . . yes
F2 P3 F6 90.5(20) . . . yes
F3 P3 F4 177.3(19) . . . yes
F3 P3 F5 86.8(17) . . . yes
F3 P3 F6 88.3(20) . . . yes
F4 P3 F5 95.8(18) . . . yes
F4 P3 F6 89.2(21) . . . yes
F5 P3 F6 174.9(20) . . . yes
P2 O3 C33 130.5(21) . . . yes
P2 O4 C35 128.0(42) . . . yes
P2 O5 C37 148.5(36) . . . yes
C3 N1 C7 118.2(17) . . . yes
C8 N2 C12 115.3(19) . . . yes
Re1 C1 O1 177.9(20) . . . yes
Re1 C2 O2 177.7(20) . . . yes
N1 C3 C4 122.4(20) . . . yes
C3 C4 C5 120.7(21) . . . yes
C4 C5 C6 116.8(19) . . . yes
C4 C5 C13 122.9(22) . . . yes
C6 C5 C13 120.3(22) . . . yes
C5 C6 C7 119.9(21) . . . yes
N1 C7 C6 122.0(19) . . . yes
N1 C7 C8 115.1(17) . . . yes
C6 C7 C8 122.8(19) . . . yes
N2 C8 C7 113.2(18) . . . yes
N2 C8 C9 122.6(19) . . . yes
C7 C8 C9 124.2(18) . . . yes
C8 C9 C10 119.8(21) . . . yes
C9 C10 C11 117.8(23) . . . yes
C9 C10 C14 120.5(25) . . . yes
C11 C10 C14 121.7(24) . . . yes
C10 C11 C12 118.3(22) . . . yes
N2 C12 C11 125.8(21) . . . yes
P1 C15 C16 115.9(15) . . . yes
P1 C15 C20 126.1(17) . . . yes
C16 C15 C20 118.0(19) . . . yes
C15 C16 C17 122.0(20) . . . yes
C16 C17 C18 116.8(24) . . . yes
C17 C18 C19 123.6(28) . . . yes
C18 C19 C20 119.3(25) . . . yes
C15 C20 C19 120.1(22) . . . yes
P1 C21 C22 118.7(18) . . . yes
P1 C21 C26 122.7(18) . . . yes
C22 C21 C26 118.4(22) . . . yes
C21 C22 C23 122.5(26) . . . yes
C22 C23 C24 119.6(27) . . . yes
C23 C24 C25 119.6(30) . . . yes
C24 C25 C26 120.5(28) . . . yes
C21 C26 C25 119.3(24) . . . yes
P1 C27 C28 121.1(17) . . . yes
P1 C27 C32 120.4(19) . . . yes
C28 C27 C32 117.9(20) . . . yes
C27 C28 C29 120.7(24) . . . yes
C28 C29 C30 119.4(28) . . . yes
C29 C30 C31 123.4(27) . . . yes
C30 C31 C32 116.5(26) . . . yes
C27 C32 C31 122.1(25) . . . yes
O3 C33 C34 112.9(29) . . . yes
O4 C35 C36 96.8(36) . . . yes
O5 C37 C38 147.3(58) . . . yes
N1 C3 H3 117.2(19) . . . yes
C4 C3 H3 118.3(22) . . . yes
C3 C4 H4 110.0(22) . . . yes
C5 C4 H4 129.2(22) . . . yes
C5 C6 H6 120.7(20) . . . yes
C7 C6 H6 119.4(20) . . . yes
C8 C9 H9 110.8(22) . . . yes
C10 C9 H9 127.8(25) . . . yes
C10 C11 H11 113.5(24) . . . yes
C12 C11 H11 128.1(24) . . . yes
N2 C12 H12 116.8(24) . . . yes
C11 C12 H12 117.4(24) . . . yes
C5 C13 H13A 123.1(24) . . . yes
C5 C13 H13B 105.5(18) . . . yes
C5 C13 H13C 106.0(23) . . . yes
H13A C13 H13B 106.3(25) . . . yes
H13A C13 H13C 106.4(20) . . . yes
H13B C13 H13C 109.2(25) . . . yes
C10 C14 H14A 120.9(27) . . . yes
C10 C14 H14B 108.1(25) . . . yes
C10 C14 H14C 106.0(24) . . . yes
H14A C14 H14B 106.3(27) . . . yes
H14A C14 H14C 106.2(28) . . . yes
H14B C14 H14C 108.9(29) . . . yes
C15 C16 H16 114.3(20) . . . yes
C17 C16 H16 122.4(23) . . . yes
C16 C17 H17 115.3(119) . . . yes
C18 C17 H17 126.8(119) . . . yes
C17 C18 H18 117.5(109) . . . yes
C19 C18 H18 118.6(108) . . . yes
C18 C19 H19 124.1(104) . . . yes
C20 C19 H19 112.3(101) . . . yes
C15 C20 H20 114.6(114) . . . yes
C19 C20 H20 123.7(114) . . . yes
C21 C22 H22 114.7(105) . . . yes
C23 C22 H22 121.4(107) . . . yes
C22 C23 H23 126.7(138) . . . yes
C24 C23 H23 112.5(136) . . . yes
C23 C24 H24 116.1(99) . . . yes
C25 C24 H24 124.2(99) . . . yes
C24 C25 H25 124.4(130) . . . yes
C26 C25 H25 112.9(133) . . . yes
C21 C26 H26 117.4(118) . . . yes
C25 C26 H26 122.7(117) . . . yes
C27 C28 H28 117.7(120) . . . yes
C29 C28 H28 120.2(119) . . . yes
C28 C29 H29 108.4(133) . . . yes
C30 C29 H29 131.9(134) . . . yes
C29 C30 H30 122.8(138) . . . yes
C31 C30 H30 113.7(30) . . . yes
C30 C31 H31 125.2(137) . . . yes
C32 C31 H31 118.2(138) . . . yes
C27 C32 H32 118.5(123) . . . yes
C31 C32 H32 118.2(124) . . . yes
O3 C33 H33A 109.0(30) . . . yes
O3 C33 H33B 108.2(36) . . . yes
C34 C33 H33A 105.4(38) . . . yes
C34 C33 H33B 112.3(34) . . . yes
H33A C33 H33B 109.0(33) . . . yes
C33 C34 H34A 113.4(34) . . . yes
C33 C34 H34B 108.2(39) . . . yes
C33 C34 H34C 109.2(34) . . . yes
H34A C34 H34B 108.5(36) . . . yes
H34A C34 H34C 108.5(41) . . . yes
H34B C34 H34C 108.9(36) . . . yes
O4 C35 H35A 111.4(66) . . . yes
O4 C35 H35B 112.6(58) . . . yes
C36 C35 H35A 111.9(60) . . . yes
C36 C35 H35B 114.8(71) . . . yes
H35A C35 H35B 109.0(42) . . . yes
C35 C36 H36A 115.4(45) . . . yes
C35 C36 H36B 99.3(44) . . . yes
C35 C36 H36C 117.1(48) . . . yes
H36A C36 H36B 107.6(52) . . . yes
H36A C36 H36C 107.5(51) . . . yes
H36B C36 H36C 109.2(48) . . . yes
O5 C37 H37A 97.4(41) . . . yes
O5 C37 H37B 103.9(51) . . . yes
C38 C37 H37A 96.2(47) . . . yes
C38 C37 H37B 99.5(42) . . . yes
H37A C37 H37B 109.1(58) . . . yes
C37 C38 H38A 141.6(45) . . . yes
C37 C38 H38B 96.2(33) . . . yes
C37 C38 H38C 99.5(34) . . . yes
H38A C38 H38B 104.1(28) . . . yes
H38A C38 H38C 104.0(27) . . . yes
H38B C38 H38C 109.1(34) . . . yes

loop_
_geom_bond_atom_site_label_1
_geom_bond_atom_site_label_2
_geom_bond_distance
_geom_bond_site_symmetry_1
_geom_bond_site_symmetry_2
_geom_bond_publ_flag
Re1 P1 2.448(5) . . yes
Re1 P2 2.349(7) . . yes
Re1 N1 2.179(15) . . yes
Re1 N2 2.145(17) . . yes
Re1 C1 1.84(3) . . yes
Re1 C2 1.88(3) . . yes
P1 C15 1.83(3) . . yes
P1 C21 1.83(3) . . yes
P1 C27 1.80(2) . . yes
P2 O3 1.57(2) . . yes
P2 O4 1.56(3) . . yes
P2 O5 1.55(3) . . yes
P3 F1 1.50(3) . . yes
P3 F2 1.49(3) . . yes
P3 F3 1.49(2) . . yes
P3 F4 1.47(2) . . yes
P3 F5 1.50(3) . . yes
P3 F6 1.42(3) . . yes
O1 C1 1.18(4) . . yes
O2 C2 1.17(3) . . yes
O3 C33 1.40(4) . . yes
O4 C35 1.28(7) . . yes
O5 C37 1.17(6) . . yes
N1 C3 1.33(3) . . yes
N1 C7 1.33(3) . . yes
N2 C8 1.39(3) . . yes
N2 C12 1.32(3) . . yes
C3 C4 1.37(3) . . yes
C4 C5 1.37(4) . . yes
C5 C6 1.39(4) . . yes
C5 C13 1.51(3) . . yes
C6 C7 1.38(3) . . yes
C7 C8 1.48(3) . . yes
C8 C9 1.40(4) . . yes
C9 C10 1.36(4) . . yes
C10 C11 1.41(4) . . yes
C10 C14 1.54(4) . . yes
C11 C12 1.38(4) . . yes
C15 C16 1.40(3) . . yes
C15 C20 1.38(3) . . yes
C16 C17 1.38(4) . . yes
C17 C18 1.37(4) . . yes
C18 C19 1.35(5) . . yes
C19 C20 1.39(4) . . yes
C21 C22 1.35(4) . . yes
C21 C26 1.37(4) . . yes
C22 C23 1.36(5) . . yes
C23 C24 1.37(5) . . yes
C24 C25 1.35(5) . . yes
C25 C26 1.41(5) . . yes
C27 C28 1.37(4) . . yes
C27 C32 1.39(4) . . yes
C28 C29 1.40(5) . . yes
C29 C30 1.33(5) . . yes
C30 C31 1.38(6) . . yes
C31 C32 1.40(4) . . yes
C33 C34 1.38(6) . . yes
C35 C36 1.55(10) . . yes
C37 C38 1.25(7) . . yes
C3 H3 0.96(3) . . yes
C4 H4 0.96(3) . . yes
C6 H6 0.96(3) . . yes
C9 H9 0.96(3) . . yes
C11 H11 0.96(3) . . yes
C12 H12 0.96(3) . . yes
C13 H13A 0.96(3) . . yes
C13 H13B 0.96(3) . . yes
C13 H13C 0.96(3) . . yes
C14 H14A 0.96(3) . . yes
C14 H14B 0.96(3) . . yes
C14 H14C 0.96(3) . . yes
C16 H16 0.96(3) . . yes
C17 H17 0.95(19) . . yes
C18 H18 0.99(20) . . yes
C19 H19 1.04(18) . . yes
C20 H20 0.99(20) . . yes
C22 H22 1.06(19) . . yes
C23 H23 0.86(21) . . yes
C24 H24 1.10(19) . . yes
C25 H25 0.91(20) . . yes
C26 H26 1.01(21) . . yes
C28 H28 0.98(20) . . yes
C29 H29 0.94(22) . . yes
C30 H30 0.96(3) . . yes
C31 H31 0.89(21) . . yes
C32 H32 0.94(21) . . yes
C33 H33A 0.96(5) . . yes
C33 H33B 0.96(4) . . yes
C34 H34A 0.96(4) . . yes
C34 H34B 0.96(4) . . yes
C34 H34C 0.96(4) . . yes
C35 H35A 0.96(6) . . yes
C35 H35B 0.96(5) . . yes
C36 H36A 0.96(5) . . yes
C36 H36B 0.96(6) . . yes
C36 H36C 0.96(6) . . yes
C37 H37A 0.96(6) . . yes
C37 H37B 0.96(6) . . yes
C38 H38A 0.96(3) . . yes
C38 H38B 0.96(3) . . yes
C38 H38C 0.96(4) . . yes
